data_1519784
loop_
_publ_author_name
'Devillanova, Francesco'
'Aragoni, Carla'
'Arca, Massimiliano'
'Hursthouse, Michael B.'
'Huth, Susanne L.'

_publ_section_title
;
 C28H32N2O4P2S4Zn
;
_journal_name_full 'Crystal Structure Report Archive'
_journal_page_first 238
_journal_year 2006
_chemical_formula_sum 'C28 H32 N2 O4 P2 S4 Zn'
_chemical_formula_weight 716.11
_space_group_IT_number 14
_symmetry_cell_setting monoclinic
_symmetry_space_group_name_Hall '-P 2yn'
_symmetry_space_group_name_H-M 'P 1 21/n 1'
_atom_sites_solution_hydrogens geom
_atom_sites_solution_primary direct
_atom_sites_solution_secondary difmap
_cell_angle_alpha 90.00
_cell_angle_beta 98.8560(10)
_cell_angle_gamma 90.00
_cell_formula_units_Z 4
_cell_length_a 11.9835(3)
_cell_length_b 17.4682(3)
_cell_length_c 15.3010(4)
_cell_measurement_reflns_used 7368
_cell_measurement_temperature 120(2)
_cell_measurement_theta_max 27.48
_cell_measurement_theta_min 2.91
_cell_volume 3164.78(13)
_computing_cell_refinement 'DENZO (Otwinowski & Minor, 1997) & COLLECT (Hooft, R.W.W., 1998)'
_computing_data_collection 'COLLECT (Hooft, R.W.W., 1998)'
_computing_data_reduction 'DENZO (Otwinowski & Minor, 1997) & COLLECT (Hooft, R.W.W., 1998)'
_computing_structure_refinement 'SHELXL-97 (Sheldrick, 1997)'
_computing_structure_solution 'SHELXS-97 (Sheldrick, 1997)'
_diffrn_ambient_temperature 120(2)
_diffrn_detector_area_resol_mean 9.091
_diffrn_measured_fraction_theta_full 0.998
_diffrn_measured_fraction_theta_max 0.998
_diffrn_measurement_device_type 'Bruker-Nonius 95mm CCD camera on \k-goniostat'
_diffrn_measurement_method '\f & \w scans'
_diffrn_radiation_monochromator '10cm confocal mirrors'
_diffrn_radiation_source 'Bruker-Nonius FR591 rotating anode'
_diffrn_radiation_type MoK\a
_diffrn_radiation_wavelength 0.71073
_diffrn_reflns_av_R_equivalents 0.0632
_diffrn_reflns_av_sigmaI/netI 0.0523
_diffrn_reflns_limit_h_max 15
_diffrn_reflns_limit_h_min -15
_diffrn_reflns_limit_k_max 22
_diffrn_reflns_limit_k_min -21
_diffrn_reflns_limit_l_max 19
_diffrn_reflns_limit_l_min -19
_diffrn_reflns_number 41858
_diffrn_reflns_theta_full 27.50
_diffrn_reflns_theta_max 27.50
_diffrn_reflns_theta_min 3.08
_exptl_absorpt_coefficient_mu 1.178
_exptl_absorpt_correction_T_max 0.9221
_exptl_absorpt_correction_T_min 0.8913
_exptl_absorpt_correction_type multi-scan
_exptl_absorpt_process_details 'SADABS V2.10 (Sheldrick, G.M., 2003)'
_exptl_crystal_colour colourless
_exptl_crystal_density_diffrn 1.503
_exptl_crystal_density_method 'not measured'
_exptl_crystal_description block
_exptl_crystal_F_000 1480
_exptl_crystal_size_max 0.10
_exptl_crystal_size_mid 0.08
_exptl_crystal_size_min 0.07
_refine_diff_density_max 0.421
_refine_diff_density_min -0.412
_refine_diff_density_rms 0.086
_refine_ls_extinction_method none
_refine_ls_goodness_of_fit_ref 1.042
_refine_ls_hydrogen_treatment constr
_refine_ls_matrix_type full
_refine_ls_number_parameters 374
_refine_ls_number_reflns 7255
_refine_ls_number_restraints 0
_refine_ls_restrained_S_all 1.042
_refine_ls_R_factor_all 0.0545
_refine_ls_R_factor_gt 0.0376
_refine_ls_shift/su_max 0.001
_refine_ls_shift/su_mean 0.000
_refine_ls_structure_factor_coef Fsqd
_refine_ls_weighting_details 'calc w=1/[\s^2^(Fo^2^)+(0.0197P)^2^+3.5774P] where P=(Fo^2^+2Fc^2^)/3'
_refine_ls_weighting_scheme calc
_refine_ls_wR_factor_gt 0.0756
_refine_ls_wR_factor_ref 0.0829
_reflns_number_gt 5834
_reflns_number_total 7255
_reflns_threshold_expression >2sigma(I)
_cod_data_source_file eCrystal-238.cif
_cod_data_source_block 2005slh1121a
_cod_depositor_comments
;
Citation :
Devillanova, Francesco and Aragoni, Carla and Arca, Massimiliano and 
Hursthouse, Michael B. and Huth, Susanne L. (2006) 
University of Southampton, Crystal Structure Report Archive. 
(doi:10.5258/ecrystals/238)

More at:
http://ecrystals.chem.soton.ac.uk/238/

The following automatic conversions were performed:

'_symmetry_cell_setting' value 'Monoclinic' changed to 'monoclinic'
according to the built-in table from CIF Core dictionary named
'cif_core.dic' version 2.4.1 from 2010-06-29.

Automatic conversion script
Id: cif_fix_values 3392 2015-05-12 13:50:21Z andrius 
;
_cod_original_sg_symbol_H-M P2(1)/n
_cod_database_code 1519784

loop_
_symmetry_equiv_pos_as_xyz
'x, y, z'
'-x+1/2, y+1/2, -z+1/2'
'-x, -y, -z'
'x-1/2, -y-1/2, z-1/2'

loop_
_atom_site_label
_atom_site_type_symbol
_atom_site_fract_x
_atom_site_fract_y
_atom_site_fract_z
_atom_site_U_iso_or_equiv
_atom_site_adp_type
_atom_site_occupancy
_atom_site_symmetry_multiplicity
_atom_site_calc_flag
_atom_site_refinement_flags
_atom_site_disorder_assembly
_atom_site_disorder_group
C1 C 0.6222(2) 0.25026(14) 0.28055(19) 0.0282(6) Uani 1 1 d . . .
H1A H 0.6984 0.2411 0.3125 0.042 Uiso 1 1 calc R . .
H1B H 0.5801 0.2822 0.3168 0.042 Uiso 1 1 calc R . .
H1C H 0.6273 0.2765 0.2247 0.042 Uiso 1 1 calc R . .
C2 C 0.5205(2) 0.03971(13) 0.20568(16) 0.0165(5) Uani 1 1 d . . .
C3 C 0.4686(2) 0.01667(14) 0.12238(16) 0.0194(5) Uani 1 1 d . . .
H3 H 0.4906 0.0397 0.0715 0.023 Uiso 1 1 calc R . .
C4 C 0.3853(2) -0.03920(14) 0.11178(16) 0.0205(5) Uani 1 1 d . . .
H4 H 0.3507 -0.0542 0.0543 0.025 Uiso 1 1 calc R . .
C5 C 0.3532(2) -0.07298(14) 0.18620(17) 0.0201(5) Uani 1 1 d . . .
C6 C 0.4052(2) -0.05104(14) 0.27036(17) 0.0217(5) Uani 1 1 d . . .
H6 H 0.3839 -0.0746 0.3212 0.026 Uiso 1 1 calc R . .
C7 C 0.4875(2) 0.00472(14) 0.27997(16) 0.0197(5) Uani 1 1 d . . .
H7 H 0.5221 0.0196 0.3375 0.024 Uiso 1 1 calc R . .
C8 C 0.2233(3) -0.15815(17) 0.10025(19) 0.0353(7) Uani 1 1 d . . .
H8A H 0.1877 -0.1167 0.0628 0.053 Uiso 1 1 calc R . .
H8B H 0.1664 -0.1967 0.1084 0.053 Uiso 1 1 calc R . .
H8C H 0.2827 -0.1818 0.0719 0.053 Uiso 1 1 calc R . .
C9 C 1.2703(2) 0.15161(16) 0.25030(19) 0.0295(6) Uani 1 1 d . . .
H9A H 1.2607 0.1585 0.3123 0.044 Uiso 1 1 calc R . .
H9B H 1.3460 0.1685 0.2423 0.044 Uiso 1 1 calc R . .
H9C H 1.2608 0.0974 0.2343 0.044 Uiso 1 1 calc R . .
C10 C 0.9955(2) 0.25705(13) 0.12694(15) 0.0166(5) Uani 1 1 d . . .
C11 C 1.0372(2) 0.26906(16) 0.04827(19) 0.0315(7) Uani 1 1 d . . .
H11 H 1.0970 0.2378 0.0346 0.038 Uiso 1 1 calc R . .
C12 C 0.9938(3) 0.32547(16) -0.01064(19) 0.0324(7) Uani 1 1 d . . .
H12 H 1.0247 0.3337 -0.0634 0.039 Uiso 1 1 calc R . .
C13 C 0.9043(2) 0.36996(13) 0.00822(16) 0.0194(5) Uani 1 1 d . . .
C14 C 0.8579(2) 0.35642(15) 0.08372(16) 0.0238(6) Uani 1 1 d . . .
H14 H 0.7945 0.3852 0.0953 0.029 Uiso 1 1 calc R . .
C15 C 0.9045(2) 0.30019(15) 0.14316(17) 0.0238(6) Uani 1 1 d . . .
H15 H 0.8731 0.2915 0.1956 0.029 Uiso 1 1 calc R . .
C16 C 0.7696(3) 0.46682(16) -0.04321(19) 0.0333(7) Uani 1 1 d . . .
H16A H 0.7066 0.4312 -0.0423 0.050 Uiso 1 1 calc R . .
H16B H 0.7511 0.5026 -0.0926 0.050 Uiso 1 1 calc R . .
H16C H 0.7829 0.4954 0.0125 0.050 Uiso 1 1 calc R . .
C17 C 0.9552(2) -0.05485(14) 0.39802(16) 0.0232(6) Uani 1 1 d . . .
H17 H 0.8955 -0.0264 0.4167 0.028 Uiso 1 1 calc R . .
C18 C 1.0106(2) -0.10801(15) 0.45512(17) 0.0253(6) Uani 1 1 d . . .
H18 H 0.9890 -0.1155 0.5117 0.030 Uiso 1 1 calc R . .
C19 C 1.0981(2) -0.15082(13) 0.43015(16) 0.0176(5) Uani 1 1 d . . .
C20 C 1.1247(2) -0.13696(13) 0.34597(16) 0.0191(5) Uani 1 1 d . . .
H20 H 1.1833 -0.1652 0.3255 0.023 Uiso 1 1 calc R . .
C21 C 1.0659(2) -0.08222(13) 0.29251(16) 0.0173(5) Uani 1 1 d . . .
H21 H 1.0861 -0.0731 0.2358 0.021 Uiso 1 1 calc R . .
C22 C 1.1593(2) -0.20968(14) 0.49065(17) 0.0220(5) Uani 1 1 d . . .
H22A H 1.1547 -0.1957 0.5527 0.026 Uiso 1 1 calc R . .
H22B H 1.2400 -0.2101 0.4834 0.026 Uiso 1 1 calc R . .
C23 C 1.1100(2) -0.28914(14) 0.47178(17) 0.0243(6) Uani 1 1 d . . .
H23A H 1.0300 -0.2894 0.4810 0.029 Uiso 1 1 calc R . .
H23B H 1.1126 -0.3028 0.4093 0.029 Uiso 1 1 calc R . .
C24 C 0.7166(2) -0.08808(13) 0.17088(16) 0.0171(5) Uani 1 1 d . . .
H24 H 0.7001 -0.0805 0.2290 0.020 Uiso 1 1 calc R . .
C25 C 0.6521(2) -0.13972(13) 0.11684(16) 0.0197(5) Uani 1 1 d . . .
H25 H 0.5921 -0.1664 0.1375 0.024 Uiso 1 1 calc R . .
C26 C 0.6755(2) -0.15244(13) 0.03175(16) 0.0190(5) Uani 1 1 d . . .
C27 C 0.7633(2) -0.11112(14) 0.00510(16) 0.0208(5) Uani 1 1 d . . .
H27 H 0.7818 -0.1182 -0.0525 0.025 Uiso 1 1 calc R . .
C28 C 0.8239(2) -0.05968(13) 0.06250(15) 0.0184(5) Uani 1 1 d . . .
H28 H 0.8833 -0.0316 0.0430 0.022 Uiso 1 1 calc R . .
N1 N 0.98103(16) -0.04110(11) 0.31728(12) 0.0152(4) Uani 1 1 d . . .
N2 N 0.80176(16) -0.04790(10) 0.14529(12) 0.0149(4) Uani 1 1 d . . .
O1 O 0.56492(14) 0.17833(9) 0.26263(11) 0.0209(4) Uani 1 1 d . . .
O2 O 0.27175(15) -0.12780(10) 0.18462(12) 0.0259(4) Uani 1 1 d . . .
O3 O 1.18663(13) 0.19654(9) 0.19424(11) 0.0181(4) Uani 1 1 d . . .
O4 O 0.86901(16) 0.42479(10) -0.05377(11) 0.0253(4) Uani 1 1 d . . .
P1 P 0.63015(5) 0.11105(3) 0.21851(4) 0.01529(13) Uani 1 1 d . . .
P2 P 1.05570(5) 0.18382(3) 0.20256(4) 0.01492(13) Uani 1 1 d . . .
S1 S 0.75574(5) 0.07651(3) 0.31623(4) 0.01692(13) Uani 1 1 d . . .
S2 S 0.68315(5) 0.14144(4) 0.10982(4) 0.02215(14) Uani 1 1 d . . .
S3 S 1.01479(5) 0.08043(3) 0.14382(4) 0.01833(13) Uani 1 1 d . . .
S4 S 1.02287(6) 0.19458(4) 0.32280(4) 0.02168(14) Uani 1 1 d . . .
Zn1 Zn 0.88564(2) 0.035111(14) 0.228697(17) 0.01317(8) Uani 1 1 d . . .

loop_
_atom_site_aniso_label
_atom_site_aniso_U_11
_atom_site_aniso_U_22
_atom_site_aniso_U_33
_atom_site_aniso_U_23
_atom_site_aniso_U_13
_atom_site_aniso_U_12
C1 0.0298(16) 0.0153(13) 0.0382(16) -0.0067(11) 0.0013(12) -0.0012(11)
C2 0.0122(12) 0.0153(12) 0.0219(12) -0.0003(9) 0.0022(10) 0.0029(9)
C3 0.0205(13) 0.0193(13) 0.0184(12) 0.0021(9) 0.0026(10) 0.0000(10)
C4 0.0203(14) 0.0224(13) 0.0183(12) -0.0015(9) 0.0011(10) -0.0009(10)
C5 0.0169(13) 0.0179(13) 0.0270(13) -0.0016(10) 0.0077(11) 0.0003(9)
C6 0.0245(14) 0.0200(13) 0.0221(13) 0.0011(10) 0.0078(11) 0.0010(10)
C7 0.0199(13) 0.0215(13) 0.0181(12) -0.0025(9) 0.0040(10) 0.0017(10)
C8 0.0378(18) 0.0350(17) 0.0327(16) -0.0055(12) 0.0043(13) -0.0166(13)
C9 0.0178(14) 0.0365(16) 0.0328(15) 0.0050(12) -0.0009(12) 0.0060(11)
C10 0.0171(13) 0.0139(12) 0.0189(12) 0.0015(9) 0.0037(10) -0.0003(9)
C11 0.0321(16) 0.0296(15) 0.0376(16) 0.0136(12) 0.0211(13) 0.0160(12)
C12 0.0384(17) 0.0316(16) 0.0323(15) 0.0158(12) 0.0218(14) 0.0124(12)
C13 0.0224(14) 0.0165(12) 0.0191(12) 0.0030(9) 0.0027(10) 0.0022(10)
C14 0.0218(14) 0.0287(15) 0.0219(13) 0.0038(10) 0.0062(11) 0.0118(11)
C15 0.0255(14) 0.0285(14) 0.0187(12) 0.0060(10) 0.0075(11) 0.0067(11)
C16 0.0384(18) 0.0367(17) 0.0263(15) 0.0115(12) 0.0100(13) 0.0204(13)
C17 0.0264(15) 0.0247(14) 0.0202(13) 0.0045(10) 0.0085(11) 0.0076(11)
C18 0.0313(15) 0.0272(14) 0.0183(13) 0.0080(10) 0.0069(11) 0.0083(11)
C19 0.0164(12) 0.0140(12) 0.0205(12) 0.0009(9) -0.0034(10) -0.0031(9)
C20 0.0162(13) 0.0163(12) 0.0248(13) 0.0009(9) 0.0027(10) 0.0024(9)
C21 0.0192(13) 0.0154(12) 0.0178(12) 0.0014(9) 0.0043(10) 0.0008(9)
C22 0.0209(14) 0.0171(13) 0.0254(13) 0.0048(10) -0.0050(11) 0.0010(10)
C23 0.0270(15) 0.0152(13) 0.0266(14) 0.0021(10) -0.0086(11) -0.0008(10)
C24 0.0188(13) 0.0142(12) 0.0187(12) 0.0011(9) 0.0042(10) 0.0017(9)
C25 0.0192(13) 0.0148(12) 0.0246(13) 0.0004(9) 0.0021(10) -0.0015(9)
C26 0.0189(13) 0.0115(12) 0.0236(13) 0.0004(9) -0.0058(10) 0.0034(9)
C27 0.0292(15) 0.0170(13) 0.0154(12) -0.0027(9) 0.0004(10) 0.0032(10)
C28 0.0196(13) 0.0180(12) 0.0184(12) -0.0003(9) 0.0048(10) -0.0015(10)
N1 0.0159(11) 0.0147(10) 0.0148(10) 0.0012(7) 0.0021(8) 0.0000(8)
N2 0.0170(11) 0.0110(10) 0.0161(10) -0.0005(7) 0.0005(8) 0.0004(7)
O1 0.0176(9) 0.0158(9) 0.0289(10) -0.0039(7) 0.0021(7) 0.0020(7)
O2 0.0252(10) 0.0257(10) 0.0284(10) -0.0050(8) 0.0088(8) -0.0100(8)
O3 0.0135(9) 0.0190(9) 0.0217(9) 0.0004(7) 0.0025(7) -0.0003(7)
O4 0.0289(11) 0.0249(10) 0.0231(9) 0.0102(7) 0.0072(8) 0.0113(8)
P1 0.0139(3) 0.0151(3) 0.0165(3) -0.0006(2) 0.0013(2) 0.0011(2)
P2 0.0148(3) 0.0142(3) 0.0163(3) 0.0015(2) 0.0042(2) -0.0001(2)
S1 0.0149(3) 0.0208(3) 0.0145(3) -0.0014(2) 0.0005(2) 0.0032(2)
S2 0.0219(3) 0.0257(3) 0.0187(3) 0.0032(2) 0.0028(3) -0.0024(3)
S3 0.0214(3) 0.0151(3) 0.0199(3) 0.0001(2) 0.0077(3) -0.0027(2)
S4 0.0256(3) 0.0237(3) 0.0169(3) 0.0010(2) 0.0068(3) 0.0027(3)
Zn1 0.01406(15) 0.01254(14) 0.01279(13) 0.00059(9) 0.00170(10) -0.00004(10)

loop_
_atom_type_symbol
_atom_type_description
_atom_type_scat_dispersion_real
_atom_type_scat_dispersion_imag
_atom_type_scat_source
C C 0.0033 0.0016 'International Tables Vol C Tables 4.2.6.8 and 6.1.1.4'
H H 0.0000 0.0000 'International Tables Vol C Tables 4.2.6.8 and 6.1.1.4'
N N 0.0061 0.0033 'International Tables Vol C Tables 4.2.6.8 and 6.1.1.4'
O O 0.0106 0.0060 'International Tables Vol C Tables 4.2.6.8 and 6.1.1.4'
P P 0.1023 0.0942 'International Tables Vol C Tables 4.2.6.8 and 6.1.1.4'
S S 0.1246 0.1234 'International Tables Vol C Tables 4.2.6.8 and 6.1.1.4'
Zn Zn 0.2839 1.4301 'International Tables Vol C Tables 4.2.6.8 and 6.1.1.4'

loop_
_geom_angle_atom_site_label_1
_geom_angle_atom_site_label_2
_geom_angle_atom_site_label_3
_geom_angle
_geom_angle_site_symmetry_1
_geom_angle_site_symmetry_3
O1 C1 H1A 109.5 . .
O1 C1 H1B 109.5 . .
H1A C1 H1B 109.5 . .
O1 C1 H1C 109.5 . .
H1A C1 H1C 109.5 . .
H1B C1 H1C 109.5 . .
C3 C2 C7 118.4(2) . .
C3 C2 P1 121.12(18) . .
C7 C2 P1 120.42(19) . .
C4 C3 C2 121.6(2) . .
C4 C3 H3 119.2 . .
C2 C3 H3 119.2 . .
C3 C4 C5 119.2(2) . .
C3 C4 H4 120.4 . .
C5 C4 H4 120.4 . .
O2 C5 C4 124.9(2) . .
O2 C5 C6 115.2(2) . .
C4 C5 C6 119.9(2) . .
C7 C6 C5 120.2(2) . .
C7 C6 H6 119.9 . .
C5 C6 H6 119.9 . .
C6 C7 C2 120.6(2) . .
C6 C7 H7 119.7 . .
C2 C7 H7 119.7 . .
O2 C8 H8A 109.5 . .
O2 C8 H8B 109.5 . .
H8A C8 H8B 109.5 . .
O2 C8 H8C 109.5 . .
H8A C8 H8C 109.5 . .
H8B C8 H8C 109.5 . .
O3 C9 H9A 109.5 . .
O3 C9 H9B 109.5 . .
H9A C9 H9B 109.5 . .
O3 C9 H9C 109.5 . .
H9A C9 H9C 109.5 . .
H9B C9 H9C 109.5 . .
C15 C10 C11 118.3(2) . .
C15 C10 P2 121.52(18) . .
C11 C10 P2 120.16(18) . .
C12 C11 C10 121.6(2) . .
C12 C11 H11 119.2 . .
C10 C11 H11 119.2 . .
C11 C12 C13 119.2(2) . .
C11 C12 H12 120.4 . .
C13 C12 H12 120.4 . .
O4 C13 C14 125.5(2) . .
O4 C13 C12 114.4(2) . .
C14 C13 C12 120.1(2) . .
C13 C14 C15 119.6(2) . .
C13 C14 H14 120.2 . .
C15 C14 H14 120.2 . .
C10 C15 C14 121.1(2) . .
C10 C15 H15 119.5 . .
C14 C15 H15 119.5 . .
O4 C16 H16A 109.5 . .
O4 C16 H16B 109.5 . .
H16A C16 H16B 109.5 . .
O4 C16 H16C 109.5 . .
H16A C16 H16C 109.5 . .
H16B C16 H16C 109.5 . .
N1 C17 C18 123.3(2) . .
N1 C17 H17 118.3 . .
C18 C17 H17 118.3 . .
C17 C18 C19 120.0(2) . .
C17 C18 H18 120.0 . .
C19 C18 H18 120.0 . .
C18 C19 C20 116.8(2) . .
C18 C19 C22 121.2(2) . .
C20 C19 C22 122.0(2) . .
C21 C20 C19 119.9(2) . .
C21 C20 H20 120.0 . .
C19 C20 H20 120.0 . .
N1 C21 C20 122.8(2) . .
N1 C21 H21 118.6 . .
C20 C21 H21 118.6 . .
C19 C22 C23 111.8(2) . .
C19 C22 H22A 109.3 . .
C23 C22 H22A 109.3 . .
C19 C22 H22B 109.3 . .
C23 C22 H22B 109.3 . .
H22A C22 H22B 107.9 . .
C26 C23 C22 110.6(2) 4_656 .
C26 C23 H23A 109.5 4_656 .
C22 C23 H23A 109.5 . .
C26 C23 H23B 109.5 4_656 .
C22 C23 H23B 109.5 . .
H23A C23 H23B 108.1 . .
N2 C24 C25 123.2(2) . .
N2 C24 H24 118.4 . .
C25 C24 H24 118.4 . .
C24 C25 C26 119.4(2) . .
C24 C25 H25 120.3 . .
C26 C25 H25 120.3 . .
C27 C26 C25 117.6(2) . .
C27 C26 C23 121.3(2) . 4
C25 C26 C23 121.1(2) . 4
C28 C27 C26 119.9(2) . .
C28 C27 H27 120.0 . .
C26 C27 H27 120.0 . .
N2 C28 C27 122.4(2) . .
N2 C28 H28 118.8 . .
C27 C28 H28 118.8 . .
C17 N1 C21 117.1(2) . .
C17 N1 Zn1 121.77(16) . .
C21 N1 Zn1 120.96(15) . .
C24 N2 C28 117.4(2) . .
C24 N2 Zn1 120.03(15) . .
C28 N2 Zn1 122.34(15) . .
C1 O1 P1 117.88(15) . .
C5 O2 C8 117.7(2) . .
C9 O3 P2 118.26(15) . .
C13 O4 C16 117.05(19) . .
O1 P1 C2 99.04(10) . .
O1 P1 S2 113.69(7) . .
C2 P1 S2 115.16(8) . .
O1 P1 S1 104.98(7) . .
C2 P1 S1 108.58(8) . .
S2 P1 S1 113.96(4) . .
O3 P2 C10 98.65(10) . .
O3 P2 S4 113.73(7) . .
C10 P2 S4 114.78(8) . .
O3 P2 S3 104.96(7) . .
C10 P2 S3 107.46(8) . .
S4 P2 S3 115.53(4) . .
P1 S1 Zn1 98.84(3) . .
P2 S3 Zn1 101.06(3) . .
N2 Zn1 N1 96.72(7) . .
N2 Zn1 S3 101.30(5) . .
N1 Zn1 S3 103.55(5) . .
N2 Zn1 S1 105.49(6) . .
N1 Zn1 S1 99.87(5) . .
S3 Zn1 S1 141.77(2) . .

loop_
_geom_bond_atom_site_label_1
_geom_bond_atom_site_label_2
_geom_bond_distance
_geom_bond_site_symmetry_2
C1 O1 1.438(3) .
C1 H1A 0.9800 .
C1 H1B 0.9800 .
C1 H1C 0.9800 .
C2 C3 1.389(3) .
C2 C7 1.400(3) .
C2 P1 1.800(2) .
C3 C4 1.387(3) .
C3 H3 0.9500 .
C4 C5 1.389(3) .
C4 H4 0.9500 .
C5 O2 1.365(3) .
C5 C6 1.395(4) .
C6 C7 1.377(3) .
C6 H6 0.9500 .
C7 H7 0.9500 .
C8 O2 1.433(3) .
C8 H8A 0.9800 .
C8 H8B 0.9800 .
C8 H8C 0.9800 .
C9 O3 1.446(3) .
C9 H9A 0.9800 .
C9 H9B 0.9800 .
C9 H9C 0.9800 .
C10 C15 1.378(3) .
C10 C11 1.389(3) .
C10 P2 1.800(2) .
C11 C12 1.382(4) .
C11 H11 0.9500 .
C12 C13 1.391(4) .
C12 H12 0.9500 .
C13 O4 1.368(3) .
C13 C14 1.377(3) .
C14 C15 1.396(3) .
C14 H14 0.9500 .
C15 H15 0.9500 .
C16 O4 1.430(3) .
C16 H16A 0.9800 .
C16 H16B 0.9800 .
C16 H16C 0.9800 .
C17 N1 1.341(3) .
C17 C18 1.374(3) .
C17 H17 0.9500 .
C18 C19 1.389(3) .
C18 H18 0.9500 .
C19 C20 1.395(3) .
C19 C22 1.498(3) .
C20 C21 1.380(3) .
C20 H20 0.9500 .
C21 N1 1.346(3) .
C21 H21 0.9500 .
C22 C23 1.519(3) .
C22 H22A 0.9900 .
C22 H22B 0.9900 .
C23 C26 1.509(3) 4_656
C23 H23A 0.9900 .
C23 H23B 0.9900 .
C24 N2 1.346(3) .
C24 C25 1.378(3) .
C24 H24 0.9500 .
C25 C26 1.391(3) .
C25 H25 0.9500 .
C26 C27 1.388(3) .
C26 C23 1.509(3) 4
C27 C28 1.382(3) .
C27 H27 0.9500 .
C28 N2 1.349(3) .
C28 H28 0.9500 .
N1 Zn1 2.1070(19) .
N2 Zn1 2.0849(19) .
O1 P1 1.6155(17) .
O3 P2 1.6090(17) .
P1 S2 1.9433(8) .
P1 S1 2.0425(9) .
P2 S4 1.9487(8) .
P2 S3 2.0431(8) .
S1 Zn1 2.3200(6) .
S3 Zn1 2.3082(6) .

loop_
_geom_torsion_atom_site_label_1
_geom_torsion_atom_site_label_2
_geom_torsion_atom_site_label_3
_geom_torsion_atom_site_label_4
_geom_torsion
_geom_torsion_site_symmetry_1
_geom_torsion_site_symmetry_2
_geom_torsion_site_symmetry_3
_geom_torsion_site_symmetry_4
C7 C2 C3 C4 0.5(4) . . . .
P1 C2 C3 C4 178.88(18) . . . .
C2 C3 C4 C5 -0.1(4) . . . .
C3 C4 C5 O2 179.2(2) . . . .
C3 C4 C5 C6 -0.5(4) . . . .
O2 C5 C6 C7 -179.0(2) . . . .
C4 C5 C6 C7 0.8(4) . . . .
C5 C6 C7 C2 -0.4(4) . . . .
C3 C2 C7 C6 -0.2(3) . . . .
P1 C2 C7 C6 -178.63(18) . . . .
C15 C10 C11 C12 3.6(4) . . . .
P2 C10 C11 C12 -179.1(2) . . . .
C10 C11 C12 C13 -1.7(5) . . . .
C11 C12 C13 O4 179.1(3) . . . .
C11 C12 C13 C14 -1.6(4) . . . .
O4 C13 C14 C15 -177.8(2) . . . .
C12 C13 C14 C15 2.9(4) . . . .
C11 C10 C15 C14 -2.2(4) . . . .
P2 C10 C15 C14 -179.5(2) . . . .
C13 C14 C15 C10 -1.0(4) . . . .
N1 C17 C18 C19 -0.1(4) . . . .
C17 C18 C19 C20 -0.3(4) . . . .
C17 C18 C19 C22 -179.4(2) . . . .
C18 C19 C20 C21 0.8(4) . . . .
C22 C19 C20 C21 179.9(2) . . . .
C19 C20 C21 N1 -0.9(4) . . . .
C18 C19 C22 C23 94.6(3) . . . .
C20 C19 C22 C23 -84.5(3) . . . .
C19 C22 C23 C26 178.3(2) . . . 4_656
N2 C24 C25 C26 0.7(4) . . . .
C24 C25 C26 C27 -0.7(4) . . . .
C24 C25 C26 C23 177.5(2) . . . 4
C25 C26 C27 C28 0.1(4) . . . .
C23 C26 C27 C28 -178.1(2) 4 . . .
C26 C27 C28 N2 0.6(4) . . . .
C18 C17 N1 C21 0.0(4) . . . .
C18 C17 N1 Zn1 175.4(2) . . . .
C20 C21 N1 C17 0.5(4) . . . .
C20 C21 N1 Zn1 -174.89(18) . . . .
C25 C24 N2 C28 -0.1(3) . . . .
C25 C24 N2 Zn1 175.10(18) . . . .
C27 C28 N2 C24 -0.5(3) . . . .
C27 C28 N2 Zn1 -175.64(18) . . . .
C4 C5 O2 C8 6.3(4) . . . .
C6 C5 O2 C8 -173.9(2) . . . .
C14 C13 O4 C16 -5.9(4) . . . .
C12 C13 O4 C16 173.4(3) . . . .
C1 O1 P1 C2 -176.94(18) . . . .
C1 O1 P1 S2 -54.26(19) . . . .
C1 O1 P1 S1 70.94(18) . . . .
C3 C2 P1 O1 113.4(2) . . . .
C7 C2 P1 O1 -68.2(2) . . . .
C3 C2 P1 S2 -8.2(2) . . . .
C7 C2 P1 S2 170.20(16) . . . .
C3 C2 P1 S1 -137.34(18) . . . .
C7 C2 P1 S1 41.1(2) . . . .
C9 O3 P2 C10 175.84(18) . . . .
C9 O3 P2 S4 53.84(19) . . . .
C9 O3 P2 S3 -73.37(18) . . . .
C15 C10 P2 O3 -142.4(2) . . . .
C11 C10 P2 O3 40.4(2) . . . .
C15 C10 P2 S4 -21.1(2) . . . .
C11 C10 P2 S4 161.7(2) . . . .
C15 C10 P2 S3 108.9(2) . . . .
C11 C10 P2 S3 -68.3(2) . . . .
O1 P1 S1 Zn1 -151.52(7) . . . .
C2 P1 S1 Zn1 103.32(8) . . . .
S2 P1 S1 Zn1 -26.49(4) . . . .
O3 P2 S3 Zn1 146.30(7) . . . .
C10 P2 S3 Zn1 -109.38(8) . . . .
S4 P2 S3 Zn1 20.20(5) . . . .
C24 N2 Zn1 N1 75.55(18) . . . .
C28 N2 Zn1 N1 -109.46(18) . . . .
C24 N2 Zn1 S3 -179.14(16) . . . .
C28 N2 Zn1 S3 -4.14(19) . . . .
C24 N2 Zn1 S1 -26.68(18) . . . .
C28 N2 Zn1 S1 148.32(17) . . . .
C17 N1 Zn1 N2 -105.09(19) . . . .
C21 N1 Zn1 N2 70.11(18) . . . .
C17 N1 Zn1 S3 151.53(18) . . . .
C21 N1 Zn1 S3 -33.27(18) . . . .
C17 N1 Zn1 S1 1.97(19) . . . .
C21 N1 Zn1 S1 177.18(17) . . . .
P2 S3 Zn1 N2 160.45(6) . . . .
P2 S3 Zn1 N1 -99.71(6) . . . .
P2 S3 Zn1 S1 26.52(5) . . . .
P1 S1 Zn1 N2 -57.25(6) . . . .
P1 S1 Zn1 N1 -157.12(6) . . . .
P1 S1 Zn1 S3 75.63(5) . . . .
